data_4117380
loop_
_publ_author_name
'Yu, Xin'
'Mailman, Aaron'
'Lekin, Kristina'
'Assoud, Abdeljalil'
'Robertson, Craig M.'
'Noll, Bruce C.'
'Campana, Charles F.'
'Howard, Judith A. K.'
'Dube, Paul A.'
'Oakley, Richard T.'

_publ_section_title
;
 Semiquinone-Bridged Bisdithiazolyl Radicals as Neutral Radical Conductors
;
_journal_coden_ASTM JACSAT
_journal_issue 4
_journal_name_full 'Journal of the American Chemical Society'
_journal_page_first 2264
_journal_page_last 2275
_journal_paper_doi 10.1021/ja209841z
_journal_volume 134
_journal_year 2012
_chemical_absolute_configuration ad
_chemical_formula_moiety 'C6 Cl N2 O S4, C2 H3 N'
_chemical_formula_sum 'C8 H3 Cl N3 O S4'
_chemical_formula_weight 320.82
_chemical_name_common ClBBO.MeCN
_space_group_crystal_system orthorhombic
_space_group_IT_number 33
_space_group_name_Hall 'P 2c -2n'
_space_group_name_H-M_alt 'P n a 21'
_symmetry_space_group_name_Hall 'P 2c -2n'
_symmetry_space_group_name_H-M 'P n a 21'
_atom_sites_solution_hydrogens geom
_atom_sites_solution_primary direct
_atom_sites_solution_secondary difmap
_audit_creation_method SHELXL-97
_cell_angle_alpha 90.00
_cell_angle_beta 90.00
_cell_angle_gamma 90.00
_cell_formula_units_Z 4
_cell_length_a 9.4913(3)
_cell_length_b 23.5986(8)
_cell_length_c 5.3124(2)
_cell_measurement_reflns_used 4634
_cell_measurement_temperature 300(2)
_cell_measurement_theta_max 68.099
_cell_measurement_theta_min 3.745
_cell_volume 1189.88(7)
_computing_data_reduction Unknown
_computing_molecular_graphics
;
OLEX2: a complete structure solution, refinement and analysis program. 
Dolomanov et al., J. Appl. Cryst. (2009). 42, 339-341
;
_computing_publication_material
;
OLEX2: a complete structure solution, refinement and analysis program. 
Dolomanov et al., J. Appl. Cryst. (2009). 42, 339-341
;
_computing_structure_refinement 'SHELXL-97 (Sheldrick, 1997)'
_computing_structure_solution 'SHELXS-97 (Sheldrick, 1990)'
_diffrn_ambient_temperature 299.53
_diffrn_measured_fraction_theta_full 0.930
_diffrn_measured_fraction_theta_max 0.930
_diffrn_measurement_device_type 'Bruker APEX-II CCD'
_diffrn_measurement_method '\f and \w scans'
_diffrn_radiation_monochromator 'helios optics'
_diffrn_radiation_source 'rotating anode'
_diffrn_radiation_type 'CU K\a'
_diffrn_radiation_wavelength 1.54188
_diffrn_reflns_av_R_equivalents 0.0348
_diffrn_reflns_av_sigmaI/netI 0.0379
_diffrn_reflns_limit_h_max 11
_diffrn_reflns_limit_h_min -10
_diffrn_reflns_limit_k_max 25
_diffrn_reflns_limit_k_min -24
_diffrn_reflns_limit_l_max 5
_diffrn_reflns_limit_l_min -5
_diffrn_reflns_number 5978
_diffrn_reflns_theta_full 68.34
_diffrn_reflns_theta_max 68.34
_diffrn_reflns_theta_min 3.75
_exptl_absorpt_coefficient_mu 9.300
_exptl_absorpt_correction_T_max 0.7531
_exptl_absorpt_correction_T_min 0.4607
_exptl_absorpt_correction_type multi-scan
_exptl_absorpt_process_details
;
 SADABS-2008/1 (Bruker,2008) was used for absorption correction.
 R(int) was 0.1230 before and 0.0558 after correction.
 The Ratio of minimum to maximum transmission is 0.611738148984.
 The \l/2 correction factor is Not present
;
_exptl_crystal_colour black
_exptl_crystal_density_diffrn 1.791
_exptl_crystal_description needle
_exptl_crystal_F_000 644
_exptl_crystal_size_max .200
_exptl_crystal_size_mid .020
_exptl_crystal_size_min .010
_refine_diff_density_max 0.146
_refine_diff_density_min -0.171
_refine_diff_density_rms 0.040
_refine_ls_abs_structure_details 'Flack H D (1983), Acta Cryst. A39, 876-881'
_refine_ls_abs_structure_Flack 0.014(15)
_refine_ls_extinction_method none
_refine_ls_goodness_of_fit_ref 1.069
_refine_ls_hydrogen_treatment constr
_refine_ls_matrix_type full
_refine_ls_number_parameters 155
_refine_ls_number_reflns 1770
_refine_ls_number_restraints 1
_refine_ls_restrained_S_all 1.069
_refine_ls_R_factor_all 0.0227
_refine_ls_R_factor_gt 0.0216
_refine_ls_shift/su_max 0.005
_refine_ls_shift/su_mean 0.000
_refine_ls_structure_factor_coef Fsqd
_refine_ls_weighting_details
;
calc w=1/[\s^2^(Fo^2^)+(0.0325P)^2^+0.0000P] where P=(Fo^2^+2Fc^2^)/3
;
_refine_ls_weighting_scheme calc
_refine_ls_wR_factor_gt 0.0561
_refine_ls_wR_factor_ref 0.0565
_reflns_number_gt 1706
_reflns_number_total 1770
_reflns_threshold_expression >2sigma(I)
_cod_data_source_file ja209841z_si_003.cif
_cod_data_source_block FINAL
_cod_depositor_comments
;
 Updated bibliographic information.

 Antanas Vaitkus,
 2019-10-10
;
_cod_database_code 4117380

loop_
_space_group_symop_id
_space_group_symop_operation_xyz
1 'x, y, z'
2 '-x, -y, z+1/2'
3 'x+1/2, -y+1/2, z'
4 '-x+1/2, y+1/2, z+1/2'

loop_
_atom_site_label
_atom_site_type_symbol
_atom_site_fract_x
_atom_site_fract_y
_atom_site_fract_z
_atom_site_U_iso_or_equiv
_atom_site_adp_type
_atom_site_occupancy
_atom_site_symmetry_multiplicity
_atom_site_calc_flag
_atom_site_refinement_flags
S3 S 0.04073(7) 0.72225(3) 0.15997(15) 0.05523(18) Uani 1 1 d .
Cl1 Cl 0.04447(7) 0.93912(3) 0.16779(14) 0.05812(19) Uani 1 1 d .
S1 S 0.40177(6) 0.95019(2) 0.88476(13) 0.04830(16) Uani 1 1 d .
S2 S 0.26911(6) 0.97485(2) 0.58911(12) 0.04627(16) Uani 1 1 d .
S4 S -0.00687(7) 0.80621(3) 0.06709(13) 0.05343(18) Uani 1 1 d .
C2 C 0.2285(2) 0.90508(9) 0.5237(5) 0.0392(5) Uani 1 1 d .
C1 C 0.2993(2) 0.86487(10) 0.6774(5) 0.0413(5) Uani 1 1 d .
C4 C 0.1083(2) 0.83155(9) 0.2950(5) 0.0419(5) Uani 1 1 d .
C5 C 0.1777(2) 0.78821(10) 0.4352(4) 0.0441(5) Uani 1 1 d .
C3 C 0.13349(19) 0.88789(9) 0.3392(4) 0.0389(5) Uani 1 1 d .
N1 N 0.38486(19) 0.88198(8) 0.8568(4) 0.0483(5) Uani 1 1 d .
C8 C 0.7644(3) 0.88192(13) 0.6851(7) 0.0715(8) Uani 1 1 d .
H8A H 0.7905 0.8430 0.6598 0.107 Uiso 1 1 calc R
H8B H 0.7124 0.8854 0.8393 0.107 Uiso 1 1 calc R
H8C H 0.8478 0.9048 0.6941 0.107 Uiso 1 1 calc R
N2 N 0.1525(2) 0.73492(8) 0.3847(4) 0.0523(5) Uani 1 1 d .
N3 N 0.6106(2) 0.91532(10) 0.3156(5) 0.0695(7) Uani 1 1 d .
C7 C 0.6781(3) 0.90072(10) 0.4774(5) 0.0515(6) Uani 1 1 d .
C6 C 0.2788(2) 0.80311(9) 0.6386(5) 0.0451(6) Uani 1 1 d .
O1 O 0.3387(2) 0.76719(7) 0.7628(4) 0.0660(5) Uani 1 1 d .

loop_
_atom_site_aniso_label
_atom_site_aniso_U_11
_atom_site_aniso_U_22
_atom_site_aniso_U_33
_atom_site_aniso_U_23
_atom_site_aniso_U_13
_atom_site_aniso_U_12
S3 0.0651(3) 0.0380(3) 0.0626(4) -0.0065(3) -0.0248(3) -0.0013(3)
Cl1 0.0626(3) 0.0423(4) 0.0695(4) 0.0094(3) -0.0273(3) 0.0073(3)
S1 0.0541(3) 0.0395(3) 0.0513(4) -0.0048(3) -0.0141(3) -0.0055(2)
S2 0.0527(3) 0.0325(3) 0.0536(4) -0.0004(2) -0.0105(3) -0.0010(2)
S4 0.0594(3) 0.0421(4) 0.0588(4) -0.0031(3) -0.0291(3) 0.0012(3)
C2 0.0411(10) 0.0329(13) 0.0436(13) 0.0003(9) -0.0051(9) -0.0001(9)
C1 0.0417(10) 0.0400(12) 0.0423(12) 0.0008(10) -0.0116(9) -0.0015(9)
C4 0.0403(10) 0.0404(15) 0.0451(14) -0.0023(9) -0.0131(10) 0.0010(9)
C5 0.0453(11) 0.0371(13) 0.0498(16) 0.0001(10) -0.0144(10) 0.0008(10)
C3 0.0401(10) 0.0314(13) 0.0452(15) 0.0049(9) -0.0107(10) 0.0024(8)
N1 0.0538(10) 0.0384(11) 0.0527(14) -0.0003(9) -0.0158(10) -0.0017(8)
C8 0.0817(18) 0.0665(19) 0.066(2) 0.0010(16) -0.0252(16) 0.0054(15)
N2 0.0605(11) 0.0352(11) 0.0612(14) -0.0034(10) -0.0209(11) 0.0000(9)
N3 0.0839(15) 0.0569(17) 0.068(2) 0.0125(12) -0.0177(14) 0.0009(12)
C7 0.0638(14) 0.0394(14) 0.0512(16) 0.0012(11) -0.0039(13) -0.0014(12)
C6 0.0504(12) 0.0334(13) 0.0514(15) 0.0020(10) -0.0182(11) 0.0005(9)
O1 0.0823(11) 0.0391(10) 0.0767(13) 0.0078(9) -0.0451(10) 0.0011(9)

loop_
_atom_type_symbol
_atom_type_description
_atom_type_scat_dispersion_real
_atom_type_scat_dispersion_imag
_atom_type_scat_source
C C 0.0181 0.0091 'International Tables Vol C Tables 4.2.6.8 and 6.1.1.4'
H H 0.0000 0.0000 'International Tables Vol C Tables 4.2.6.8 and 6.1.1.4'
N N 0.0311 0.0180 'International Tables Vol C Tables 4.2.6.8 and 6.1.1.4'
O O 0.0492 0.0322 'International Tables Vol C Tables 4.2.6.8 and 6.1.1.4'
S S 0.3331 0.5567 'International Tables Vol C Tables 4.2.6.8 and 6.1.1.4'
Cl Cl 0.3639 0.7018 'International Tables Vol C Tables 4.2.6.8 and 6.1.1.4'

loop_
_geom_angle_atom_site_label_1
_geom_angle_atom_site_label_2
_geom_angle_atom_site_label_3
_geom_angle
C2 S2 S1 91.14(8)
C2 C1 C6 120.92(19)
C2 C3 Cl1 118.85(16)
C1 C2 S2 114.58(16)
C1 N1 S1 115.54(17)
C1 C6 C5 114.69(19)
C4 S4 S3 91.47(8)
C4 C5 C6 120.49(19)
C4 C3 Cl1 120.09(17)
C4 C3 C2 121.05(19)
C5 C4 S4 114.04(16)
C5 N2 S3 116.54(16)
C3 C2 S2 124.33(16)
C3 C2 C1 121.09(19)
C3 C4 S4 124.24(18)
C3 C4 C5 121.7(2)
N1 S1 S2 98.48(8)
N1 C1 C2 120.2(2)
N1 C1 C6 118.9(2)
N2 S3 S4 98.05(8)
N2 C5 C4 119.9(2)
N2 C5 C6 119.61(19)
N3 C7 C8 179.9(3)
O1 C6 C1 123.2(2)
O1 C6 C5 122.1(2)

loop_
_geom_bond_atom_site_label_1
_geom_bond_atom_site_label_2
_geom_bond_distance
S3 S4 2.0911(9)
S3 N2 1.625(2)
Cl1 C3 1.733(2)
S1 S2 2.0955(9)
S1 N1 1.624(2)
S2 C2 1.726(2)
S4 C4 1.738(2)
C2 C1 1.421(3)
C2 C3 1.393(3)
C1 N1 1.316(3)
C1 C6 1.485(3)
C4 C5 1.426(3)
C4 C3 1.371(3)
C5 N2 1.308(3)
C5 C6 1.488(3)
C8 C7 1.444(4)
N3 C7 1.126(3)
C6 O1 1.216(3)
